data_7228619
loop_
_publ_author_name
'Yang, Haijun'
'Liu, Yuejia'
'Ning, Hongli'
'Lei, Jianlei'
'Hu, Gang'

_publ_section_title
;
 Synthesis, structure and properties of imidazolium-based energetic ionic
 liquids
;
_journal_issue 53
_journal_name_full 'RSC Adv.'
_journal_page_first 33231
_journal_paper_doi 10.1039/C7RA05601J
_journal_volume 7
_journal_year 2017
_chemical_formula_moiety 'C2 N5 O4, C6 H11 N2 O'
_chemical_formula_sum 'C8 H11 N7 O5'
_chemical_formula_weight 285.24
_chemical_name_systematic
;
 ? 
;
_space_group_crystal_system triclinic
_space_group_IT_number 2
_space_group_name_Hall '-P 1'
_space_group_name_H-M_alt 'P -1'
_symmetry_space_group_name_Hall '-P 1'
_symmetry_space_group_name_H-M 'P -1'
_atom_sites_solution_hydrogens geom
_atom_sites_solution_primary direct
_atom_sites_solution_secondary difmap
_audit_creation_date 2016-01-07
_audit_creation_method
;
Olex2 1.2
(compiled 2015.09.30 svn.r3233 for OlexSys, GUI svn.r5103)
;
_audit_update_record
;
2017-05-18 deposited with the CCDC.
2017-06-26 downloaded from the CCDC.
;
_cell_angle_alpha 94.882(4)
_cell_angle_beta 96.973(4)
_cell_angle_gamma 110.449(5)
_cell_formula_units_Z 2
_cell_length_a 6.7821(4)
_cell_length_b 9.5516(6)
_cell_length_c 10.3880(5)
_cell_measurement_reflns_used 3788
_cell_measurement_temperature 293(2)
_cell_measurement_theta_max 72.2620
_cell_measurement_theta_min 4.9840
_cell_volume 619.95(7)
_computing_cell_refinement
;
CrysAlisPro, Agilent Technologies,
Version 1.171.37.35 (release 13-08-2014 CrysAlis171 .NET)
(compiled Aug 13 2014,18:06:01)
;
_computing_data_collection
;
CrysAlisPro, Agilent Technologies,
Version 1.171.37.35 (release 13-08-2014 CrysAlis171 .NET)
(compiled Aug 13 2014,18:06:01)
;
_computing_data_reduction
;
CrysAlisPro, Agilent Technologies,
Version 1.171.37.35 (release 13-08-2014 CrysAlis171 .NET)
(compiled Aug 13 2014,18:06:01)
;
_computing_molecular_graphics 'Olex2 (Dolomanov et al., 2009)'
_computing_publication_material 'Olex2 (Dolomanov et al., 2009)'
_computing_structure_refinement 'ShelXL (Sheldrick, 2015)'
_computing_structure_solution 'ShelXS (Sheldrick, 2008)'
_diffrn_ambient_temperature 293.15
_diffrn_detector 'CCD plate'
_diffrn_detector_area_resol_mean 16.0355
_diffrn_detector_type Eos
_diffrn_measured_fraction_theta_full 0.996
_diffrn_measured_fraction_theta_max 0.996
_diffrn_measurement_details
;
#__ type_ start__ end____ width___ exp.time_
  1 omega  -34.00  104.00   1.0000    1.0000
omega____ theta____ kappa____ phi______ frames
    -       35.1177    0.0000  150.0000 138

#__ type_ start__ end____ width___ exp.time_
  2 omega   16.00  104.00   1.0000    1.0000
omega____ theta____ kappa____ phi______ frames
    -       35.1177   37.0000 -180.0000 88

#__ type_ start__ end____ width___ exp.time_
  3 omega  -34.00   54.00   1.0000    1.0000
omega____ theta____ kappa____ phi______ frames
    -       35.1177  -37.0000  -30.0000 88

#__ type_ start__ end____ width___ exp.time_
  4 omega  -32.00   52.00   1.0000    1.0000
omega____ theta____ kappa____ phi______ frames
    -       35.1177  -57.0000  -60.0000 84

#__ type_ start__ end____ width___ exp.time_
  5 omega   18.00   89.00   1.0000    1.0000
omega____ theta____ kappa____ phi______ frames
    -       35.1177 -125.0000   90.0000 71

#__ type_ start__ end____ width___ exp.time_
  6 omega   18.00   89.00   1.0000    1.0000
omega____ theta____ kappa____ phi______ frames
    -       35.1177 -125.0000  150.0000 71

#__ type_ start__ end____ width___ exp.time_
  7 omega  -34.00  104.00   1.0000    1.0000
omega____ theta____ kappa____ phi______ frames
    -       35.1177    0.0000  150.0000 138

#__ type_ start__ end____ width___ exp.time_
  8 omega   38.00   91.00   1.0000    1.0000
omega____ theta____ kappa____ phi______ frames
    -      108.0000  -30.0000  120.0000 53

#__ type_ start__ end____ width___ exp.time_
  9 omega   38.00   91.00   1.0000    1.0000
omega____ theta____ kappa____ phi______ frames
    -      108.0000  -30.0000  -60.0000 53

#__ type_ start__ end____ width___ exp.time_
 10 omega   38.00   91.00   1.0000    1.0000
omega____ theta____ kappa____ phi______ frames
    -      108.0000  -30.0000   30.0000 53

#__ type_ start__ end____ width___ exp.time_
 11 omega   38.00  116.00   1.0000    1.0000
omega____ theta____ kappa____ phi______ frames
    -      108.0000 -111.0000   60.0000 78

#__ type_ start__ end____ width___ exp.time_
 12 omega   57.00  150.00   1.0000    1.0000
omega____ theta____ kappa____ phi______ frames
    -      108.0000  178.0000  -30.0000 93

#__ type_ start__ end____ width___ exp.time_
 13 omega   40.00   98.00   1.0000    1.0000
omega____ theta____ kappa____ phi______ frames
    -      108.0000  -45.0000  -90.0000 58

#__ type_ start__ end____ width___ exp.time_
 14 omega   40.00   98.00   1.0000    1.0000
omega____ theta____ kappa____ phi______ frames
    -      108.0000  -45.0000    0.0000 58

#__ type_ start__ end____ width___ exp.time_
 15 omega   40.00   98.00   1.0000    1.0000
omega____ theta____ kappa____ phi______ frames
    -      108.0000  -45.0000 -180.0000 58

#__ type_ start__ end____ width___ exp.time_
 16 omega   39.00  109.00   1.0000    1.0000
omega____ theta____ kappa____ phi______ frames
    -      108.0000  -94.0000  -60.0000 70

#__ type_ start__ end____ width___ exp.time_
 17 omega   38.00  116.00   1.0000    1.0000
omega____ theta____ kappa____ phi______ frames
    -      108.0000 -111.0000 -150.0000 78

#__ type_ start__ end____ width___ exp.time_
 18 omega  100.00  178.00   1.0000    1.0000
omega____ theta____ kappa____ phi______ frames
    -      108.0000  111.0000   90.0000 78

#__ type_ start__ end____ width___ exp.time_
 19 omega   40.00   98.00   1.0000    1.0000
omega____ theta____ kappa____ phi______ frames
    -      108.0000  -45.0000 -150.0000 58

#__ type_ start__ end____ width___ exp.time_
 20 omega   91.00  176.00   1.0000    1.0000
omega____ theta____ kappa____ phi______ frames
    -      108.0000   45.0000  150.0000 85

#__ type_ start__ end____ width___ exp.time_
 21 omega   41.00  126.00   1.0000    1.0000
omega____ theta____ kappa____ phi______ frames
    -      108.0000  -61.0000   60.0000 85

#__ type_ start__ end____ width___ exp.time_
 22 omega   70.00  178.00   1.0000    1.0000
omega____ theta____ kappa____ phi______ frames
    -      108.0000   15.0000   90.0000 108

#__ type_ start__ end____ width___ exp.time_
 23 omega -101.00  -17.00   1.0000    1.0000
omega____ theta____ kappa____ phi______ frames
    -      -33.5000  -57.0000  -30.0000 84

#__ type_ start__ end____ width___ exp.time_
 24 omega   18.00  102.00   1.0000    1.0000
omega____ theta____ kappa____ phi______ frames
    -       35.1177   57.0000 -150.0000 84

#__ type_ start__ end____ width___ exp.time_
 25 omega  -32.00   62.00   1.0000    1.0000
omega____ theta____ kappa____ phi______ frames
    -       35.1177  -77.0000  150.0000 94

#__ type_ start__ end____ width___ exp.time_
 26 omega    8.00  103.00   1.0000    1.0000
omega____ theta____ kappa____ phi______ frames
    -       35.1177   77.0000   60.0000 95

#__ type_ start__ end____ width___ exp.time_
 27 omega  -34.00   54.00   1.0000    1.0000
omega____ theta____ kappa____ phi______ frames
    -       35.1177  -37.0000   30.0000 88

#__ type_ start__ end____ width___ exp.time_
 28 omega    8.00  103.00   1.0000    1.0000
omega____ theta____ kappa____ phi______ frames
    -       35.1177   77.0000    0.0000 95

#__ type_ start__ end____ width___ exp.time_
 29 omega    8.00  103.00   1.0000    1.0000
omega____ theta____ kappa____ phi______ frames
    -       35.1177   77.0000  -90.0000 95

#__ type_ start__ end____ width___ exp.time_
 30 omega   87.00  162.00   1.0000    1.0000
omega____ theta____ kappa____ phi______ frames
    -      108.0000   30.0000 -150.0000 75

#__ type_ start__ end____ width___ exp.time_
 31 omega   70.00  178.00   1.0000    1.0000
omega____ theta____ kappa____ phi______ frames
    -      108.0000   15.0000  -60.0000 108
;
_diffrn_measurement_device 'four-circle diffractometer'
_diffrn_measurement_device_type 'Xcalibur, Eos, Gemini'
_diffrn_measurement_method '\w scans'
_diffrn_orient_matrix_UB_11 -0.2331187000
_diffrn_orient_matrix_UB_12 -0.0242077000
_diffrn_orient_matrix_UB_13 0.0130349000
_diffrn_orient_matrix_UB_21 -0.0415199000
_diffrn_orient_matrix_UB_22 -0.1658842000
_diffrn_orient_matrix_UB_23 0.0176087000
_diffrn_orient_matrix_UB_31 0.0654572000
_diffrn_orient_matrix_UB_32 0.0457703000
_diffrn_orient_matrix_UB_33 0.1492314000
_diffrn_radiation_monochromator graphite
_diffrn_radiation_probe x-ray
_diffrn_radiation_type CuK\a
_diffrn_radiation_wavelength 1.54184
_diffrn_reflns_av_R_equivalents 0.0224
_diffrn_reflns_av_unetI/netI 0.0174
_diffrn_reflns_limit_h_max 8
_diffrn_reflns_limit_h_min -8
_diffrn_reflns_limit_k_max 11
_diffrn_reflns_limit_k_min -11
_diffrn_reflns_limit_l_max 12
_diffrn_reflns_limit_l_min -8
_diffrn_reflns_number 6297
_diffrn_reflns_theta_full 66.59
_diffrn_reflns_theta_max 66.59
_diffrn_reflns_theta_min 6.15
_diffrn_source 'Enhance (Cu) X-ray Source'
_exptl_absorpt_coefficient_mu 1.115
_exptl_absorpt_correction_T_max 1.00000
_exptl_absorpt_correction_T_min 0.59561
_exptl_absorpt_correction_type multi-scan
_exptl_absorpt_process_details
;
CrysAlisPro, Agilent Technologies,
Version 1.171.37.35 (release 13-08-2014 CrysAlis171 .NET)
(compiled Aug 13 2014,18:06:01)
Empirical absorption correction using spherical harmonics,
 implemented in SCALE3 ABSPACK scaling algorithm.
;
_exptl_crystal_density_diffrn 1.528
_exptl_crystal_density_method 'not measured'
_exptl_crystal_F_000 296
_exptl_crystal_size_max 0.52
_exptl_crystal_size_mid 0.48
_exptl_crystal_size_min 0.44
_refine_diff_density_max 0.196
_refine_diff_density_min -0.217
_refine_diff_density_rms 0.039
_refine_ls_extinction_coef 0.106(5)
_refine_ls_extinction_expression Fc^*^=kFc[1+0.001xFc^2^\l^3^/sin(2\q)]^-1/4^
_refine_ls_extinction_method SHELXL
_refine_ls_goodness_of_fit_ref 1.040
_refine_ls_hydrogen_treatment constr
_refine_ls_matrix_type full
_refine_ls_number_parameters 184
_refine_ls_number_reflns 2179
_refine_ls_number_restraints 0
_refine_ls_restrained_S_all 1.040
_refine_ls_R_factor_all 0.0429
_refine_ls_R_factor_gt 0.0408
_refine_ls_shift/su_max 0.001
_refine_ls_shift/su_mean 0.000
_refine_ls_structure_factor_coef Fsqd
_refine_ls_weighting_details 'calc w=1/[\s^2^(Fo^2^)+(0.0694P)^2^+0.1135P] where P=(Fo^2^+2Fc^2^)/3'
_refine_ls_weighting_scheme calc
_refine_ls_wR_factor_gt 0.1130
_refine_ls_wR_factor_ref 0.1152
_reflns_number_gt 2014
_reflns_number_total 2179
_reflns_threshold_expression >2sigma(I)
_cod_data_source_file c7ra05601j2.cif
_cod_data_source_block 160106_ym_4
_cod_original_cell_volume 619.95(6)
_cod_database_code 7228619
_chemical_oxdiff_formula 'C H N O'
_reflns_odcompleteness_completeness 99.64
_reflns_odcompleteness_iscentric 1
_reflns_odcompleteness_theta 66.97
_olex2_refinement_description
;
1. Fixed Uiso
 At 1.2 times of:
  All C(H) groups, All C(H,H) groups
 At 1.5 times of:
  All C(H,H,H) groups, All O(H) groups
2.a Secondary CH2 refined with riding coordinates:
 C8(H8A,H8B), C7(H7A,H7B)
2.b Aromatic/amide H refined with riding coordinates:
 C5(H5A), C4(H4), C3(H3)
2.c Idealised Me refined as rotating group:
 C6(H6A,H6B,H6C)
2.d Idealised tetrahedral OH refined as rotating group:
 O5(H5)
;
_olex2_date_sample_data_collection 2016-01-06
_olex2_submission_special_instructions 'No special instructions were received'

loop_
_space_group_symop_id
_space_group_symop_operation_xyz
1 'x, y, z'
2 '-x, -y, -z'

loop_
_atom_site_label
_atom_site_type_symbol
_atom_site_fract_x
_atom_site_fract_y
_atom_site_fract_z
_atom_site_U_iso_or_equiv
_atom_site_adp_type
_atom_site_occupancy
_atom_site_calc_flag
_atom_site_refinement_flags_posn
N4 N 0.22003(19) 0.48523(15) 0.73213(11) 0.0457(3) Uani 1 d .
N5 N 0.24229(19) 0.49054(14) 0.95194(11) 0.0444(3) Uani 1 d .
O3 O 0.4948(2) 0.73289(16) 1.12708(12) 0.0752(4) Uani 1 d .
N6 N 0.0201(2) 0.25780(15) 0.81358(12) 0.0509(4) Uani 1 d .
N3 N 0.3544(2) 0.62482(15) 0.78848(12) 0.0485(4) Uani 1 d .
O1 O -0.0396(2) 0.19382(15) 0.70114(11) 0.0673(4) Uani 1 d .
N7 N 0.4902(2) 0.74833(16) 1.01169(14) 0.0560(4) Uani 1 d .
C1 C 0.3597(2) 0.61969(16) 0.91630(13) 0.0425(4) Uani 1 d .
C2 C 0.1613(2) 0.41379(16) 0.83296(13) 0.0408(4) Uani 1 d .
O4 O 0.5911(3) 0.86326(16) 0.97150(15) 0.0875(5) Uani 1 d .
O2 O -0.0298(3) 0.19733(16) 0.90837(13) 0.0881(5) Uani 1 d .
N2 N 0.0671(2) 0.83954(15) 0.66236(12) 0.0470(3) Uani 1 d .
N1 N -0.16082(19) 0.61627(15) 0.66202(11) 0.0445(3) Uani 1 d .
O5 O 0.4796(2) 0.84033(13) 0.60792(11) 0.0602(4) Uani 1 d .
H5 H 0.4562 0.7771 0.6584 0.090 Uiso 1 calc GR
C5 C -0.0489(2) 0.71008(17) 0.58852(14) 0.0451(4) Uani 1 d .
H5A H -0.0512 0.6886 0.4992 0.054 Uiso 1 calc R
C4 C -0.1130(3) 0.6884(2) 0.78846(14) 0.0515(4) Uani 1 d .
H4 H -0.1689 0.6482 0.8604 0.062 Uiso 1 calc R
C3 C 0.0290(3) 0.8272(2) 0.78880(15) 0.0536(4) Uani 1 d .
H3 H 0.0903 0.9014 0.8609 0.064 Uiso 1 calc R
C8 C 0.4507(3) 0.97023(17) 0.66426(16) 0.0535(4) Uani 1 d .
H8A H 0.5539 1.0592 0.6399 0.064 Uiso 1 calc R
H8B H 0.4761 0.9767 0.7589 0.064 Uiso 1 calc R
C7 C 0.2294(3) 0.96730(18) 0.62032(16) 0.0535(4) Uani 1 d .
H7A H 0.2183 1.0608 0.6565 0.064 Uiso 1 calc R
H7B H 0.2033 0.9598 0.5256 0.064 Uiso 1 calc R
C6 C -0.3042(3) 0.4605(2) 0.61736(18) 0.0586(5) Uani 1 d .
H6A H -0.3087 0.4373 0.5250 0.088 Uiso 1 calc GR
H6B H -0.4448 0.4483 0.6345 0.088 Uiso 1 calc GR
H6C H -0.2532 0.3935 0.6632 0.088 Uiso 1 calc GR

loop_
_atom_site_aniso_label
_atom_site_aniso_U_11
_atom_site_aniso_U_22
_atom_site_aniso_U_33
_atom_site_aniso_U_23
_atom_site_aniso_U_13
_atom_site_aniso_U_12
N4 0.0510(7) 0.0557(8) 0.0301(6) 0.0070(5) 0.0053(5) 0.0190(6)
N5 0.0528(7) 0.0509(7) 0.0296(6) 0.0066(5) 0.0040(5) 0.0197(6)
O3 0.1047(11) 0.0718(8) 0.0409(7) -0.0077(6) -0.0039(7) 0.0306(8)
N6 0.0598(8) 0.0552(8) 0.0322(7) 0.0061(6) 0.0032(6) 0.0157(6)
N3 0.0524(7) 0.0526(7) 0.0396(7) 0.0105(6) 0.0070(5) 0.0172(6)
O1 0.0781(8) 0.0652(8) 0.0398(7) -0.0045(5) -0.0009(6) 0.0090(6)
N7 0.0656(8) 0.0523(8) 0.0475(8) -0.0004(6) -0.0007(6) 0.0233(7)
C1 0.0465(8) 0.0484(8) 0.0346(8) 0.0051(6) 0.0028(6) 0.0210(6)
C2 0.0458(7) 0.0488(8) 0.0289(7) 0.0062(6) 0.0043(5) 0.0189(6)
O4 0.1011(11) 0.0565(8) 0.0762(10) 0.0054(7) -0.0005(8) -0.0010(7)
O2 0.1238(13) 0.0655(8) 0.0449(8) 0.0158(6) 0.0109(7) -0.0034(8)
N2 0.0556(7) 0.0529(7) 0.0316(6) 0.0055(5) 0.0072(5) 0.0189(6)
N1 0.0461(7) 0.0541(7) 0.0340(6) 0.0067(5) 0.0068(5) 0.0189(5)
O5 0.0785(8) 0.0565(7) 0.0489(7) 0.0123(5) 0.0215(6) 0.0240(6)
C5 0.0525(8) 0.0560(9) 0.0279(7) 0.0042(6) 0.0062(6) 0.0215(7)
C4 0.0541(9) 0.0726(11) 0.0307(8) 0.0100(7) 0.0133(6) 0.0237(8)
C3 0.0627(9) 0.0649(10) 0.0307(8) -0.0009(7) 0.0080(7) 0.0216(8)
C8 0.0640(10) 0.0451(8) 0.0419(8) 0.0048(6) 0.0094(7) 0.0082(7)
C7 0.0704(10) 0.0460(8) 0.0419(9) 0.0096(7) 0.0100(7) 0.0173(7)
C6 0.0531(9) 0.0586(10) 0.0579(10) 0.0072(8) 0.0041(8) 0.0146(8)

loop_
_atom_type_symbol
_atom_type_description
_atom_type_scat_dispersion_real
_atom_type_scat_dispersion_imag
_atom_type_scat_source
C C 0.0181 0.0091 'International Tables Vol C Tables 4.2.6.8 and 6.1.1.4'
H H 0.0000 0.0000 'International Tables Vol C Tables 4.2.6.8 and 6.1.1.4'
N N 0.0311 0.0180 'International Tables Vol C Tables 4.2.6.8 and 6.1.1.4'
O O 0.0492 0.0322 'International Tables Vol C Tables 4.2.6.8 and 6.1.1.4'

loop_
_geom_angle_atom_site_label_1
_geom_angle_atom_site_label_2
_geom_angle_atom_site_label_3
_geom_angle
C2 N4 N3 103.83(11)
C1 N5 C2 97.90(11)
O1 N6 C2 117.50(13)
O2 N6 O1 123.74(15)
O2 N6 C2 118.75(13)
C1 N3 N4 104.32(12)
O3 N7 C1 117.76(15)
O4 N7 O3 124.33(16)
O4 N7 C1 117.89(14)
N5 C1 N3 116.75(13)
N5 C1 N7 121.74(13)
N3 C1 N7 121.51(14)
N4 C2 N5 117.21(13)
N4 C2 N6 121.01(12)
N5 C2 N6 121.75(12)
C5 N2 C3 108.29(13)
C5 N2 C7 125.71(13)
C3 N2 C7 125.56(14)
C5 N1 C4 108.28(13)
C5 N1 C6 125.71(13)
C4 N1 C6 125.97(14)
C8 O5 H5 109.5
N2 C5 H5A 125.5
N1 C5 N2 109.02(12)
N1 C5 H5A 125.5
N1 C4 H4 126.4
C3 C4 N1 107.28(13)
C3 C4 H4 126.4
N2 C3 H3 126.4
C4 C3 N2 107.13(14)
C4 C3 H3 126.4
O5 C8 H8A 109.3
O5 C8 H8B 109.3
O5 C8 C7 111.73(13)
H8A C8 H8B 107.9
C7 C8 H8A 109.3
C7 C8 H8B 109.3
N2 C7 C8 111.43(13)
N2 C7 H7A 109.3
N2 C7 H7B 109.3
C8 C7 H7A 109.3
C8 C7 H7B 109.3
H7A C7 H7B 108.0
N1 C6 H6A 109.5
N1 C6 H6B 109.5
N1 C6 H6C 109.5
H6A C6 H6B 109.5
H6A C6 H6C 109.5
H6B C6 H6C 109.5

loop_
_geom_bond_atom_site_label_1
_geom_bond_atom_site_label_2
_geom_bond_distance
N4 N3 1.3563(18)
N4 C2 1.3244(18)
N5 C1 1.3252(19)
N5 C2 1.3290(18)
O3 N7 1.2181(19)
N6 O1 1.2217(17)
N6 C2 1.443(2)
N6 O2 1.2078(18)
N3 C1 1.3294(18)
N7 C1 1.447(2)
N7 O4 1.212(2)
N2 C5 1.322(2)
N2 C3 1.3760(19)
N2 C7 1.470(2)
N1 C5 1.3208(19)
N1 C4 1.3754(19)
N1 C6 1.462(2)
O5 H5 0.8200
O5 C8 1.412(2)
C5 H5A 0.9300
C4 H4 0.9300
C4 C3 1.338(2)
C3 H3 0.9300
C8 H8A 0.9700
C8 H8B 0.9700
C8 C7 1.505(2)
C7 H7A 0.9700
C7 H7B 0.9700
C6 H6A 0.9600
C6 H6B 0.9600
C6 H6C 0.9600

loop_
_geom_hbond_atom_site_label_D
_geom_hbond_atom_site_label_H
_geom_hbond_atom_site_label_A
_geom_hbond_distance_DH
_geom_hbond_distance_HA
_geom_hbond_distance_DA
_geom_hbond_angle_DHA
_geom_hbond_site_symmetry_A
O5 H5 N3 0.82 2.07 2.8809(17) 171.0 .
C5 H5A N4 0.93 2.68 3.5232(19) 151.6 2_566
C5 H5A O1 0.93 2.49 3.2834(19) 143.4 2_566
C4 H4 N5 0.93 2.45 3.3579(19) 164.1 2_567
C4 H4 O2 0.93 2.64 3.160(2) 115.7 2_567
C8 H8A O1 0.97 2.57 3.322(2) 134.3 1_665
C7 H7A O1 0.97 2.56 3.396(2) 144.8 1_565
C7 H7B O1 0.97 2.56 3.446(2) 151.2 2_566

loop_
_geom_torsion_atom_site_label_1
_geom_torsion_atom_site_label_2
_geom_torsion_atom_site_label_3
_geom_torsion_atom_site_label_4
_geom_torsion
N4 N3 C1 N5 -0.03(17)
N4 N3 C1 N7 179.05(13)
O3 N7 C1 N5 2.5(2)
O3 N7 C1 N3 -176.55(14)
N3 N4 C2 N5 -0.08(17)
N3 N4 C2 N6 -178.34(12)
O1 N6 C2 N4 1.3(2)
O1 N6 C2 N5 -176.86(14)
C1 N5 C2 N4 0.06(16)
C1 N5 C2 N6 178.31(13)
C2 N4 N3 C1 0.06(14)
C2 N5 C1 N3 -0.02(16)
C2 N5 C1 N7 -179.09(13)
O4 N7 C1 N5 -179.04(15)
O4 N7 C1 N3 1.9(2)
O2 N6 C2 N4 -179.74(15)
O2 N6 C2 N5 2.1(2)
N1 C4 C3 N2 0.13(18)
O5 C8 C7 N2 62.58(17)
C5 N2 C3 C4 -0.45(18)
C5 N2 C7 C8 -99.63(18)
C5 N1 C4 C3 0.24(18)
C4 N1 C5 N2 -0.53(17)
C3 N2 C5 N1 0.61(17)
C3 N2 C7 C8 71.83(19)
C7 N2 C5 N1 173.30(13)
C7 N2 C3 C4 -173.16(14)
C6 N1 C5 N2 -178.23(14)
C6 N1 C4 C3 177.94(14)
